data_2201930
loop_
_publ_author_name
'Jones, Matthew D.'
'Almeida Paz, Filipe A.'
'Davies, John E.'
'Johnson, Brian F. G.'

_publ_section_title
;
 (\h^3^-Allyl)[(<i>S</i>)-(+)-(2-pyrrolidinylmethyl)pyrrolidine]palladium(II)
 trifluoromethanesulfonate
;
_journal_issue 3
_journal_name_full 'Acta Crystallographica Section E'
_journal_page_first m105
_journal_page_last m107
_journal_paper_doi 10.1107/S1600536803003507
_journal_volume 59
_journal_year 2003
_chemical_formula_iupac '[Pd (C3 H5) (C9 H18 N2)] C F3 S O3'
_chemical_formula_moiety 'C12 H23 N2 Pd 1+, C F3 S O3 1-'
_chemical_formula_sum 'C13 H23 F3 N2 O3 Pd S'
_chemical_formula_weight 450.79
_chemical_name_systematic
;
 (\h^3^-allyl)[(S)-(+)-(2-pyrrolidinylmethyl)pyrrolidine]palladium(II)
 trifluomethanesulfonate
;
_space_group_IT_number 19
_symmetry_cell_setting orthorhombic
_symmetry_space_group_name_Hall 'P 2ac 2ab'
_symmetry_space_group_name_H-M 'P 21 21 21'
_atom_sites_solution_hydrogens geom
_atom_sites_solution_primary direct
_atom_sites_solution_secondary difmap
_cell_angle_alpha 90.00
_cell_angle_beta 90.00
_cell_angle_gamma 90.00
_cell_formula_units_Z 4
_cell_length_a 9.1222(2)
_cell_length_b 9.1647(2)
_cell_length_c 20.6053(6)
_cell_measurement_reflns_used 8414
_cell_measurement_temperature 180(2)
_cell_measurement_theta_max 27.48
_cell_measurement_theta_min 1.00
_cell_volume 1722.65(7)
_computing_cell_refinement 'HKL SCALEPACK (Otwinowski & Minor, 1997)'
_computing_data_collection 'COLLECT (Nonius, 1998)'
_computing_data_reduction
;
HKL DENZO (Otwinowski & Minor, 1997)  and SCALEPACK
;
_computing_molecular_graphics SHELXTL
_computing_publication_material SHELXTL
_computing_structure_refinement 'SHELXTL (Bruker, 2001)'
_computing_structure_solution 'SIR92 (Altomare at al., 1994)'
_diffrn_ambient_temperature 180(2)
_diffrn_measured_fraction_theta_full 0.996
_diffrn_measured_fraction_theta_max 0.996
_diffrn_measurement_device_type 'Nonius KappaCCD'
_diffrn_measurement_method 'Thin-slice \w and \f'
_diffrn_radiation_source 'fine-focus sealed tube'
_diffrn_radiation_type MoK\a
_diffrn_radiation_wavelength 0.71073
_diffrn_reflns_av_R_equivalents 0.0628
_diffrn_reflns_av_sigmaI/netI 0.0669
_diffrn_reflns_limit_h_max 11
_diffrn_reflns_limit_h_min -11
_diffrn_reflns_limit_k_max 11
_diffrn_reflns_limit_k_min -10
_diffrn_reflns_limit_l_max 26
_diffrn_reflns_limit_l_min -26
_diffrn_reflns_number 11560
_diffrn_reflns_theta_full 27.46
_diffrn_reflns_theta_max 27.46
_diffrn_reflns_theta_min 3.71
_diffrn_standards_number 0
_exptl_absorpt_coefficient_mu 1.242
_exptl_absorpt_correction_T_max 0.8859
_exptl_absorpt_correction_T_min 0.8261
_exptl_absorpt_correction_type multi-scan
_exptl_absorpt_process_details
;
(SORTAV; Blessing, 1995)
;
_exptl_crystal_colour Yellow
_exptl_crystal_density_diffrn 1.738
_exptl_crystal_density_method 'not measured'
_exptl_crystal_description Block
_exptl_crystal_F_000 912
_exptl_crystal_size_max 0.16
_exptl_crystal_size_mid 0.12
_exptl_crystal_size_min 0.10
_refine_diff_density_max 0.981
_refine_diff_density_min -1.411
_refine_ls_abs_structure_details '(Flack, 1983)'
_refine_ls_abs_structure_Flack -0.10(3)
_refine_ls_extinction_method none
_refine_ls_goodness_of_fit_ref 1.026
_refine_ls_hydrogen_treatment constr
_refine_ls_matrix_type full
_refine_ls_number_parameters 208
_refine_ls_number_reflns 3927
_refine_ls_number_restraints 0
_refine_ls_restrained_S_all 1.026
_refine_ls_R_factor_all 0.0484
_refine_ls_R_factor_gt 0.0324
_refine_ls_shift/su_max 0.002
_refine_ls_shift/su_mean 0.000
_refine_ls_structure_factor_coef Fsqd
_refine_ls_weighting_details 'calc w = 1/[\s^2^(Fo^2^)+(0.0291P)^2^] where P = (Fo^2^+2Fc^2^)/3'
_refine_ls_weighting_scheme calc
_refine_ls_wR_factor_gt 0.0639
_refine_ls_wR_factor_ref 0.0686
_reflns_number_gt 3488
_reflns_number_total 3927
_reflns_threshold_expression I>2\s(I)
_cod_data_source_file cv6171.cif
_cod_data_source_block I
_cod_depositor_comments
;
The following automatic conversions were performed:
'_symmetry_cell_setting' value 'Orthorhombic' changed to 'orthorhombic'
according to '/home/saulius/struct/CIF-dictionaries/cif_core.dic'
dictionary named 'cif_core.dic' version 2.4.1 from 2010-06-29.

Automatic conversion script
Id: cif_fix_enum 1527 2010-12-29 10:47:43Z saulius 

The following automatic conversions were performed:

'_symmetry_cell_setting' value 'Orthorhombic' changed to
'orthorhombic' according to
/home/saulius/struct/CIF-dictionaries/cif_core.dic dictionary named
'cif_core.dic' version 2.4.1 from 2010-06-29.

Automatic conversion script
Id: cif_fix_values 1715 2011-07-08 13:25:40Z adriana 
;
_cod_database_code 2201930
_cod_database_fobs_code 2201930

loop_
_symmetry_equiv_pos_as_xyz
'x, y, z'
'-x+1/2, -y, z+1/2'
'x+1/2, -y+1/2, -z'
'-x, y+1/2, -z+1/2'

loop_
_atom_site_label
_atom_site_fract_x
_atom_site_fract_y
_atom_site_fract_z
_atom_site_U_iso_or_equiv
_atom_site_adp_type
_atom_site_calc_flag
_atom_site_refinement_flags
_atom_site_occupancy
_atom_site_disorder_assembly
_atom_site_disorder_group
_atom_site_type_symbol
Pd1 0.19699(3) 0.64111(2) 0.934903(12) 0.02331(8) Uani d . 1 . . Pd
N1 0.0941(3) 0.5150(3) 0.86229(13) 0.0261(6) Uani d . 1 . . N
H1 -0.0020 0.5475 0.8579 0.031 Uiso calc R 1 . . H
N2 0.2075(3) 0.4356(3) 0.98388(13) 0.0243(6) Uani d . 1 . . N
C1 0.1645(5) 0.5183(4) 0.79726(17) 0.0364(9) Uani d . 1 . . C
H1A 0.2726 0.5192 0.8014 0.044 Uiso calc R 1 . . H
H1B 0.1335 0.6058 0.7727 0.044 Uiso calc R 1 . . H
C2 0.1138(5) 0.3814(4) 0.76372(18) 0.0435(10) Uani d . 1 . . C
H2A 0.1828 0.3525 0.7290 0.052 Uiso calc R 1 . . H
H2B 0.0149 0.3945 0.7448 0.052 Uiso calc R 1 . . H
C3 0.1116(5) 0.2694(4) 0.81811(19) 0.0395(10) Uani d . 1 . . C
H3A 0.2050 0.2144 0.8193 0.047 Uiso calc R 1 . . H
H3B 0.0301 0.1995 0.8119 0.047 Uiso calc R 1 . . H
C4 0.0904(4) 0.3570(4) 0.88139(16) 0.0275(7) Uani d . 1 . . C
H4 -0.0067 0.3328 0.9012 0.033 Uiso calc R 1 . . H
C5 0.2116(4) 0.3296(3) 0.92997(17) 0.0293(8) Uani d . 1 . . C
H5A 0.2017 0.2297 0.9476 0.035 Uiso calc R 1 . . H
H5B 0.3076 0.3363 0.9077 0.035 Uiso calc R 1 . . H
C6 0.0832(4) 0.4131(4) 1.02907(18) 0.0303(8) Uani d . 1 . . C
H6A 0.0694 0.3081 1.0386 0.036 Uiso calc R 1 . . H
H6B -0.0088 0.4527 1.0107 0.036 Uiso calc R 1 . . H
C7 0.1276(5) 0.4963(4) 1.08996(18) 0.0386(10) Uani d . 1 . . C
H7A 0.0805 0.4540 1.1290 0.046 Uiso calc R 1 . . H
H7B 0.1001 0.6005 1.0866 0.046 Uiso calc R 1 . . H
C8 0.2954(5) 0.4782(4) 1.09278(18) 0.0437(10) Uani d . 1 . . C
H8A 0.3437 0.5737 1.0996 0.052 Uiso calc R 1 . . H
H8B 0.3237 0.4118 1.1286 0.052 Uiso calc R 1 . . H
C9 0.3386(4) 0.4135(4) 1.02711(18) 0.0321(9) Uani d . 1 . . C
H9A 0.4255 0.4642 1.0093 0.038 Uiso calc R 1 . . H
H9B 0.3615 0.3083 1.0314 0.038 Uiso calc R 1 . . H
C10 0.3275(5) 0.7828(4) 0.99246(19) 0.0359(10) Uani d . 1 . . C
H10A 0.3107 0.7796 1.0399 0.043 Uiso calc R 1 . . H
H10B 0.4322 0.7909 0.9804 0.043 Uiso calc R 1 . . H
C11 0.2302(5) 0.8648(4) 0.9566(2) 0.0436(10) Uani d . 1 . . C
H11 0.1513 0.9205 0.9794 0.052 Uiso calc R 1 . . H
C12 0.2215(5) 0.8450(4) 0.8899(2) 0.0458(11) Uani d . 1 . . C
H12A 0.3131 0.8603 0.8651 0.055 Uiso calc R 1 . . H
H12B 0.1336 0.8852 0.8682 0.055 Uiso calc R 1 . . H
S1 0.66628(11) 0.51686(10) 0.86581(5) 0.0317(2) Uani d . 1 . . S
O1 0.5340(3) 0.5891(3) 0.88437(16) 0.0578(9) Uani d . 1 . . O
O2 0.7171(4) 0.4068(3) 0.91030(13) 0.0542(8) Uani d . 1 . . O
O3 0.7809(3) 0.6106(3) 0.84230(14) 0.0446(7) Uani d . 1 . . O
C13 0.6127(5) 0.4124(5) 0.7949(2) 0.0479(11) Uani d . 1 . . C
F1 0.5057(3) 0.3189(3) 0.80854(16) 0.0701(9) Uani d . 1 . . F
F2 0.5662(4) 0.4957(4) 0.74726(13) 0.0798(9) Uani d . 1 . . F
F3 0.7255(3) 0.3336(3) 0.77315(15) 0.0814(10) Uani d . 1 . . F

loop_
_atom_site_aniso_label
_atom_site_aniso_U_11
_atom_site_aniso_U_22
_atom_site_aniso_U_33
_atom_site_aniso_U_12
_atom_site_aniso_U_13
_atom_site_aniso_U_23
Pd1 0.02360(13) 0.02073(13) 0.02559(13) -0.00068(11) 0.00093(12) 0.00142(11)
N1 0.0257(16) 0.0292(15) 0.0234(16) -0.0016(13) -0.0003(13) 0.0027(13)
N2 0.0241(15) 0.0246(13) 0.0241(15) 0.0016(14) -0.0021(14) -0.0007(11)
C1 0.040(3) 0.044(2) 0.025(2) -0.0002(18) 0.0047(17) 0.0046(17)
C2 0.053(3) 0.050(2) 0.027(2) -0.005(2) 0.0003(18) -0.0030(19)
C3 0.051(3) 0.037(2) 0.031(2) -0.0090(19) -0.001(2) -0.0116(18)
C4 0.0269(18) 0.0262(16) 0.0295(19) -0.0064(17) 0.0012(15) 0.0014(17)
C5 0.034(2) 0.0249(16) 0.0291(19) 0.0024(14) 0.0044(19) -0.0009(14)
C6 0.028(2) 0.0293(19) 0.033(2) -0.0009(16) 0.0042(17) 0.0029(16)
C7 0.052(3) 0.040(2) 0.024(2) 0.0070(19) 0.0056(18) -0.0014(17)
C8 0.057(3) 0.043(2) 0.031(2) 0.008(2) -0.014(2) 0.0006(17)
C9 0.030(2) 0.0322(19) 0.034(2) 0.0053(15) -0.0115(16) 0.0036(16)
C10 0.042(3) 0.0299(19) 0.036(2) -0.0113(18) 0.0005(19) -0.0057(16)
C11 0.052(3) 0.0247(18) 0.054(3) -0.0070(19) -0.001(2) 0.0049(19)
C12 0.072(3) 0.0246(19) 0.041(2) -0.010(2) 0.009(2) 0.0113(17)
S1 0.0336(6) 0.0324(5) 0.0292(5) 0.0010(4) 0.0027(4) -0.0017(4)
O1 0.0422(18) 0.062(2) 0.069(2) 0.0080(14) 0.0115(16) -0.0253(17)
O2 0.071(2) 0.0472(16) 0.0448(17) -0.0037(15) -0.0145(16) 0.0145(13)
O3 0.0360(17) 0.0472(17) 0.0506(18) -0.0046(14) 0.0043(14) 0.0099(13)
C13 0.042(3) 0.059(3) 0.042(3) 0.008(2) 0.002(2) -0.017(2)
F1 0.0601(19) 0.0650(19) 0.085(2) -0.0196(15) -0.0018(16) -0.0297(16)
F2 0.095(3) 0.103(2) 0.0412(16) 0.003(2) -0.0207(17) -0.0003(17)
F3 0.068(2) 0.100(2) 0.076(2) 0.0247(18) 0.0122(16) -0.0457(17)

loop_
_atom_type_symbol
_atom_type_description
_atom_type_scat_dispersion_real
_atom_type_scat_dispersion_imag
_atom_type_scat_source
C C 0.0033 0.0016 'International Tables Vol C Tables 4.2.6.8 and 6.1.1.4'
H H 0.0000 0.0000 'International Tables Vol C Tables 4.2.6.8 and 6.1.1.4'
N N 0.0061 0.0033 'International Tables Vol C Tables 4.2.6.8 and 6.1.1.4'
Pd Pd -0.9988 1.0072 'International Tables Vol C Tables 4.2.6.8 and 6.1.1.4'
F F 0.0171 0.0103 'International Tables Vol C Tables 4.2.6.8 and 6.1.1.4'
S S 0.1246 0.1234 'International Tables Vol C Tables 4.2.6.8 and 6.1.1.4'
O O 0.0106 0.0060 'International Tables Vol C Tables 4.2.6.8 and 6.1.1.4'

loop_
_geom_angle_atom_site_label_1
_geom_angle_atom_site_label_2
_geom_angle_atom_site_label_3
_geom_angle
_geom_angle_publ_flag
C12 Pd1 N1 102.83(14) yes
C12 Pd1 C11 38.44(15) yes
N1 Pd1 C11 137.96(14) yes
C12 Pd1 C10 69.04(16) yes
N1 Pd1 C10 168.51(14) yes
C11 Pd1 C10 37.87(15) yes
C12 Pd1 N2 171.11(18) yes
N1 Pd1 N2 82.66(10) yes
C11 Pd1 N2 138.19(13) yes
C10 Pd1 N2 104.46(13) yes
C1 N1 C4 105.4(3) no
C1 N1 Pd1 115.8(2) no
C4 N1 Pd1 110.6(2) no
C5 N2 C6 113.6(3) no
C5 N2 C9 109.7(3) no
C6 N2 C9 102.5(2) no
C5 N2 Pd1 103.03(18) no
C6 N2 Pd1 112.6(2) no
C9 N2 Pd1 115.7(2) no
N1 C1 C2 105.3(3) no
C1 C2 C3 103.2(3) no
C2 C3 C4 105.8(3) no
N1 C4 C5 108.5(3) no
N1 C4 C3 106.1(3) no
C5 C4 C3 112.4(3) no
N2 C5 C4 111.8(3) no
N2 C6 C7 104.1(3) no
C6 C7 C8 104.0(3) no
C9 C8 C7 105.3(3) no
N2 C9 C8 105.5(3) no
C11 C10 Pd1 70.9(2) no
C10 C11 C12 119.8(4) no
C10 C11 Pd1 71.2(2) no
C12 C11 Pd1 69.9(2) no
C11 C12 Pd1 71.6(2) no
O1 S1 O3 115.32(18) no
O1 S1 O2 115.2(2) no
O3 S1 O2 113.52(19) no
O1 S1 C13 103.4(2) no
O3 S1 C13 103.9(2) no
O2 S1 C13 103.3(2) no
F2 C13 F1 107.2(4) no
F2 C13 F3 108.1(4) no
F1 C13 F3 106.7(3) no
F2 C13 S1 112.5(3) no
F1 C13 S1 111.6(3) no
F3 C13 S1 110.4(3) no
C1 N1 H1 108.2 no
C4 N1 H1 108.2 no
Pd1 N1 H1 108.2 no
N1 C1 H1A 110.7 no
C2 C1 H1A 110.7 no
N1 C1 H1B 110.7 no
C2 C1 H1B 110.7 no
H1A C1 H1B 108.8 no
C1 C2 H2A 111.1 no
C3 C2 H2A 111.1 no
C1 C2 H2B 111.1 no
C3 C2 H2B 111.1 no
H2A C2 H2B 109.1 no
C2 C3 H3A 110.6 no
C4 C3 H3A 110.6 no
C2 C3 H3B 110.6 no
C4 C3 H3B 110.6 no
H3A C3 H3B 108.7 no
N1 C4 H4 109.9 no
C5 C4 H4 109.9 no
C3 C4 H4 109.9 no
N2 C5 H5A 109.3 no
C4 C5 H5A 109.3 no
N2 C5 H5B 109.3 no
C4 C5 H5B 109.3 no
H5A C5 H5B 107.9 no
N2 C6 H6A 110.9 no
C7 C6 H6A 110.9 no
N2 C6 H6B 110.9 no
C7 C6 H6B 110.9 no
H6A C6 H6B 108.9 no
C6 C7 H7A 111.0 no
C8 C7 H7A 111.0 no
C6 C7 H7B 111.0 no
C8 C7 H7B 111.0 no
H7A C7 H7B 109.0 no
C9 C8 H8A 110.7 no
C7 C8 H8A 110.7 no
C9 C8 H8B 110.7 no
C7 C8 H8B 110.7 no
H8A C8 H8B 108.8 no
N2 C9 H9A 110.6 no
C8 C9 H9A 110.6 no
N2 C9 H9B 110.6 no
C8 C9 H9B 110.6 no
H9A C9 H9B 108.8 no
C11 C10 H10A 116.5 no
Pd1 C10 H10A 116.5 no
C11 C10 H10B 116.5 no
Pd1 C10 H10B 116.5 no
H10A C10 H10B 113.5 no
C10 C11 H11 119.4 no
C12 C11 H11 119.4 no
Pd1 C11 H11 119.4 no
C11 C12 H12A 116.4 no
Pd1 C12 H12A 116.4 no
C11 C12 H12B 116.4 no
Pd1 C12 H12B 116.4 no
H12A C12 H12B 113.4 no

loop_
_geom_bond_atom_site_label_1
_geom_bond_atom_site_label_2
_geom_bond_site_symmetry_2
_geom_bond_distance
_geom_bond_publ_flag
Pd1 C12 . 2.098(3) yes
Pd1 N1 . 2.111(3) yes
Pd1 C11 . 2.120(4) yes
Pd1 C10 . 2.124(4) yes
Pd1 N2 . 2.139(3) yes
N1 C1 . 1.486(4) no
N1 C4 . 1.501(4) no
N2 C5 . 1.476(4) no
N2 C6 . 1.482(5) no
N2 C9 . 1.504(4) no
C1 C2 . 1.505(5) no
C2 C3 . 1.520(6) no
C3 C4 . 1.544(5) no
C4 C5 . 1.513(5) no
C6 C7 . 1.523(5) no
C7 C8 . 1.541(6) no
C8 C9 . 1.529(5) no
C10 C11 . 1.377(6) no
C11 C12 . 1.389(6) no
S1 O1 . 1.429(3) no
S1 O3 . 1.438(3) no
S1 O2 . 1.440(3) no
S1 C13 . 1.813(4) no
C13 F2 . 1.314(5) no
C13 F1 . 1.329(5) no
C13 F3 . 1.335(5) no
N1 H1 . 0.9300 no
C1 H1A . 0.9900 no
C1 H1B . 0.9900 no
C2 H2A . 0.9900 no
C2 H2B . 0.9900 no
C3 H3A . 0.9900 no
C3 H3B . 0.9900 no
C4 H4 . 1.0000 no
C5 H5A . 0.9900 no
C5 H5B . 0.9900 no
C6 H6A . 0.9900 no
C6 H6B . 0.9900 no
C7 H7A . 0.9900 no
C7 H7B . 0.9900 no
C8 H8A . 0.9900 no
C8 H8B . 0.9900 no
C9 H9A . 0.9900 no
C9 H9B . 0.9900 no
C10 H10A . 0.9900 no
C10 H10B . 0.9900 no
C11 H11 . 1.0000 no
C12 H12A . 0.9900 no
C12 H12B . 0.9900 no

loop_
_geom_hbond_atom_site_label_D
_geom_hbond_atom_site_label_H
_geom_hbond_atom_site_label_A
_geom_hbond_site_symmetry_A
_geom_hbond_distance_DH
_geom_hbond_distance_HA
_geom_hbond_distance_DA
_geom_hbond_angle_DHA
N1 H1 O3 1_455 0.93 2.09 3.017(4) 176
